data_4504195
loop_
_publ_author_name
'Montney, Matthew R.'
'Mallika Krishnan, Subhashree'
'Patel, Niral M.'
'Supkowski, Ronald M.'
'LaDuca, Robert L.'

_publ_section_title
;
 Divalent Metal Succinate/4,4&#x2018;-Dipyridylamine Extended
 Solids:&#x00A0; From Helical Chains to Diverse Three-Dimensional Networks
 Featuring Double, Quadruple, or Self-Interpenetration
;
_journal_issue 6
_journal_name_full 'Crystal Growth &amp; Design'
_journal_page_first 1145
_journal_paper_doi 10.1021/cg070008l
_journal_volume 7
_journal_year 2007
_chemical_formula_sum 'C24 H22 Co N6 O4'
_chemical_formula_weight 517.41
_chemical_name_systematic
; 
 ? 
;
_space_group_IT_number 152
_symmetry_cell_setting hexagonal
_symmetry_space_group_name_Hall 'P 31 2"'
_symmetry_space_group_name_H-M 'P 31 2 1'
_atom_sites_solution_hydrogens geom
_atom_sites_solution_primary direct
_atom_sites_solution_secondary difmap
_audit_creation_method SHELXL-97
_cell_angle_alpha 90.00
_cell_angle_beta 90.00
_cell_angle_gamma 120.00
_cell_formula_units_Z 3
_cell_length_a 9.9881(5)
_cell_length_b 9.9881(5)
_cell_length_c 19.464(2)
_cell_measurement_reflns_used 13031
_cell_measurement_temperature 173(2)
_cell_measurement_theta_max 28.29
_cell_measurement_theta_min 2.35
_cell_volume 1681.6(2)
_computing_cell_refinement SMART
_computing_data_collection SMART
_computing_data_reduction SAINT
_computing_structure_refinement 'SHELXL-97 (Sheldrick, 1997)'
_computing_structure_solution 'SHELXS-97 (Sheldrick, 1990)'
_diffrn_ambient_temperature 173(2)
_diffrn_measured_fraction_theta_full 0.672
_diffrn_measured_fraction_theta_max 0.749
_diffrn_measurement_device_type 'Bruker SMART 1k CCD''
_diffrn_measurement_method \w
_diffrn_radiation_monochromator graphite
_diffrn_radiation_source 'fine-focus sealed tube'
_diffrn_radiation_type MoK\a
_diffrn_radiation_wavelength 0.71073
_diffrn_reflns_av_R_equivalents 0.0614
_diffrn_reflns_av_sigmaI/netI 0.0759
_diffrn_reflns_limit_h_max 12
_diffrn_reflns_limit_h_min -13
_diffrn_reflns_limit_k_max 13
_diffrn_reflns_limit_k_min -13
_diffrn_reflns_limit_l_max 25
_diffrn_reflns_limit_l_min -25
_diffrn_reflns_number 13031
_diffrn_reflns_theta_full 25.00
_diffrn_reflns_theta_max 28.29
_diffrn_reflns_theta_min 2.35
_diffrn_standards_decay_% 0
_diffrn_standards_number 0
_exptl_absorpt_coefficient_mu 0.811
_exptl_absorpt_correction_T_max 0.937
_exptl_absorpt_correction_T_min 0.797
_exptl_absorpt_correction_type multi-scan
_exptl_absorpt_process_details SADABS
_exptl_crystal_colour pink
_exptl_crystal_density_diffrn 1.533
_exptl_crystal_density_method 'not measured'
_exptl_crystal_description block
_exptl_crystal_F_000 801
_exptl_crystal_size_max 0.30
_exptl_crystal_size_mid 0.28
_exptl_crystal_size_min 0.08
_refine_diff_density_max 0.255
_refine_diff_density_min -0.379
_refine_diff_density_rms 0.049
_refine_ls_abs_structure_details 'Flack H D (1983), Acta Cryst. A39, 876-881, 443 Friedel pairs'
_refine_ls_abs_structure_Flack 0.08(2)
_refine_ls_extinction_method none
_refine_ls_goodness_of_fit_ref 0.963
_refine_ls_hydrogen_treatment mixed
_refine_ls_matrix_type full
_refine_ls_number_parameters 174
_refine_ls_number_reflns 2103
_refine_ls_number_restraints 1
_refine_ls_restrained_S_all 0.964
_refine_ls_R_factor_all 0.0634
_refine_ls_R_factor_gt 0.0426
_refine_ls_shift/su_max 0.000
_refine_ls_shift/su_mean 0.000
_refine_ls_structure_factor_coef Fsqd
_refine_ls_weighting_details 'calc w=1/[\s^2^(Fo^2^)+(0.0392P)^2^+0.0000P] where P=(Fo^2^+2Fc^2^)/3'
_refine_ls_weighting_scheme calc
_refine_ls_wR_factor_gt 0.0822
_refine_ls_wR_factor_ref 0.0872
_reflns_number_gt 1668
_reflns_number_total 2103
_reflns_threshold_expression >2sigma(I)
_cod_data_source_file cg070008lsi20070103_041402.cif
_cod_data_source_block cosucdpa
_cod_depositor_comments
;
The following automatic conversions were performed:

'_symmetry_cell_setting' value 'Hexagonal' changed to 'hexagonal'
according to /home/saulius/struct/CIF-dictionaries/cif_core.dic
dictionary named 'cif_core.dic' version 2.4.1 from 2010-06-29.

Automatic conversion script
Id: cif_fix_values 1715 2011-07-08 13:25:40Z adriana 
;
_cod_original_sg_symbol_H-M P3(1)21
_cod_database_code 4504195

loop_
_symmetry_equiv_pos_as_xyz
'x, y, z'
'-y, x-y, z+1/3'
'-x+y, -x, z+2/3'
'y, x, -z'
'x-y, -y, -z+2/3'
'-x, -x+y, -z+1/3'

loop_
_atom_site_label
_atom_site_type_symbol
_atom_site_fract_x
_atom_site_fract_y
_atom_site_fract_z
_atom_site_U_iso_or_equiv
_atom_site_adp_type
_atom_site_occupancy
_atom_site_symmetry_multiplicity
_atom_site_calc_flag
_atom_site_refinement_flags
_atom_site_disorder_assembly
_atom_site_disorder_group
Co1 Co 0.65478(5) 1.0000 0.8333 0.01881(14) Uani 1 2 d S . .
N1 N 0.5987(3) 1.1338(3) 0.89417(14) 0.0250(6) Uani 1 1 d . A .
C1 C 0.4598(3) 1.0878(4) 0.92306(17) 0.0264(7) Uani 1 1 d . . .
H1 H 0.3734 0.9965 0.9058 0.032 Uiso 1 1 calc R A .
C2 C 0.4347(4) 1.1649(3) 0.97625(17) 0.0264(7) Uani 1 1 d . A .
H2 H 0.3339 1.1275 0.9944 0.032 Uiso 1 1 calc R . .
C4 C 0.7037(4) 1.3488(4) 0.97160(17) 0.0318(7) Uani 1 1 d . A .
H4 H 0.7918 1.4414 0.9867 0.038 Uiso 1 1 calc R . .
C3 C 0.5610(4) 1.2991(4) 1.00279(16) 0.0256(7) Uani 1 1 d . . .
C8 C 0.4406(4) 1.3570(4) 1.10415(16) 0.0285(7) Uani 1 1 d . . .
C5 C 0.7176(4) 1.2650(4) 0.91918(17) 0.0286(7) Uani 1 1 d . . .
H5 H 0.8169 1.3016 0.8994 0.034 Uiso 1 1 calc R A .
C7 C 0.3170(4) 1.2096(5) 1.11899(19) 0.0383(9) Uani 1 1 d . A .
H7 H 0.3031 1.1212 1.0946 0.046 Uiso 1 1 calc R . .
N2 N 0.5551(4) 1.3869(4) 1.05589(16) 0.0325(7) Uani 1 1 d D A .
H2N H 0.646(3) 1.476(3) 1.0647(18) 0.039 Uiso 1 1 d D . .
C6 C 0.2143(5) 1.1969(5) 1.1712(2) 0.0447(10) Uani 1 1 d . . .
H6 H 0.1319 1.0966 1.1821 0.054 Uiso 1 1 calc R A .
N3 N 0.2246(4) 1.3169(4) 1.20668(18) 0.0468(9) Uani 1 1 d . A .
C9 C 0.4534(4) 1.4801(4) 1.14227(17) 0.0339(8) Uani 1 1 d . A .
H9 H 0.5372 1.5816 1.1345 0.041 Uiso 1 1 calc R . .
C10 C 0.3439(5) 1.4540(6) 1.1915(2) 0.0431(10) Uani 1 1 d . . .
H10 H 0.3548 1.5408 1.2163 0.052 Uiso 1 1 calc R A .
C21A C 0.7475(10) 0.9018(11) 0.9293(3) 0.0145(12) Uani 0.50 1 d P A 1
C22A C 0.7756(6) 0.8154(6) 0.9865(3) 0.0203(8) Uani 0.50 1 d P A 1
H22A H 0.7482 0.8643 1.0240 0.024 Uiso 0.50 1 calc PR A 1
H22B H 0.6783 0.7168 0.9787 0.024 Uiso 0.50 1 calc PR A 1
O1A O 0.8439(9) 1.0374(8) 0.9131(4) 0.0219(11) Uani 0.50 1 d P A 1
O2A O 0.6149(6) 0.8275(8) 0.8982(3) 0.0197(11) Uani 0.50 1 d P A 1
C21B C 0.8110(10) 0.9689(11) 0.9298(4) 0.0145(12) Uani 0.50 1 d P A 2
C22B C 0.8972(6) 0.9362(6) 0.9861(3) 0.0203(8) Uani 0.50 1 d P A 2
H22C H 0.9984 1.0277 0.9750 0.024 Uiso 0.50 1 calc PR A 2
H22D H 0.8575 0.9742 1.0235 0.024 Uiso 0.50 1 calc PR A 2
O1B O 0.8713(9) 1.0953(7) 0.9006(4) 0.0219(11) Uani 0.50 1 d P A 2
O2B O 0.6740(7) 0.8606(8) 0.9126(3) 0.0197(11) Uani 0.50 1 d P A 2

loop_
_atom_site_aniso_label
_atom_site_aniso_U_11
_atom_site_aniso_U_22
_atom_site_aniso_U_33
_atom_site_aniso_U_23
_atom_site_aniso_U_13
_atom_site_aniso_U_12
Co1 0.0206(2) 0.0167(3) 0.0178(2) 0.0058(2) 0.00292(10) 0.00837(13)
N1 0.0245(14) 0.0217(13) 0.0305(14) -0.0012(11) -0.0047(11) 0.0128(11)
C1 0.0218(15) 0.0221(15) 0.0348(18) -0.0009(13) -0.0047(13) 0.0105(12)
C2 0.0215(15) 0.0252(15) 0.0340(18) -0.0068(13) -0.0052(13) 0.0127(13)
C4 0.0219(15) 0.0375(18) 0.0343(17) -0.0159(15) -0.0102(14) 0.0135(14)
C3 0.0260(15) 0.0298(17) 0.0270(16) -0.0017(14) -0.0039(13) 0.0185(14)
C8 0.0305(15) 0.0441(19) 0.0234(16) -0.0064(14) -0.0095(13) 0.0280(15)
C5 0.0206(16) 0.0287(17) 0.0328(18) -0.0042(13) -0.0030(13) 0.0096(14)
C7 0.048(2) 0.049(2) 0.034(2) 0.0052(17) -0.0004(16) 0.0361(19)
N2 0.0289(15) 0.0395(17) 0.0313(15) -0.0127(13) -0.0075(13) 0.0188(13)
C6 0.057(2) 0.052(2) 0.038(2) 0.0117(19) 0.0110(19) 0.037(2)
N3 0.0531(19) 0.071(3) 0.0353(19) -0.0033(17) 0.0046(15) 0.0448(19)
C9 0.0302(17) 0.051(2) 0.0280(19) -0.0098(16) -0.0081(14) 0.0257(16)
C10 0.042(2) 0.064(3) 0.038(2) -0.0180(19) -0.0106(17) 0.037(2)
C21A 0.014(4) 0.022(4) 0.0087(15) -0.001(3) -0.003(3) 0.010(3)
C22A 0.0141(17) 0.0155(18) 0.023(2) 0.0076(14) -0.0029(14) 0.0016(15)
O1A 0.024(3) 0.024(4) 0.021(3) 0.013(3) 0.0038(19) 0.013(4)
O2A 0.013(4) 0.021(3) 0.020(3) 0.0071(19) 0.000(2) 0.005(3)
C21B 0.014(4) 0.022(4) 0.0087(15) -0.001(3) -0.003(3) 0.010(3)
C22B 0.0141(17) 0.0155(18) 0.023(2) 0.0076(14) -0.0029(14) 0.0016(15)
O1B 0.024(3) 0.024(4) 0.021(3) 0.013(3) 0.0038(19) 0.013(4)
O2B 0.013(4) 0.021(3) 0.020(3) 0.0071(19) 0.000(2) 0.005(3)

loop_
_atom_type_symbol
_atom_type_description
_atom_type_scat_dispersion_real
_atom_type_scat_dispersion_imag
_atom_type_scat_source
C C 0.0033 0.0016 'International Tables Vol C Tables 4.2.6.8 and 6.1.1.4'
H H 0.0000 0.0000 'International Tables Vol C Tables 4.2.6.8 and 6.1.1.4'
N N 0.0061 0.0033 'International Tables Vol C Tables 4.2.6.8 and 6.1.1.4'
O O 0.0106 0.0060 'International Tables Vol C Tables 4.2.6.8 and 6.1.1.4'
Co Co 0.3494 0.9721 'International Tables Vol C Tables 4.2.6.8 and 6.1.1.4'

loop_
_geom_angle_atom_site_label_1
_geom_angle_atom_site_label_2
_geom_angle_atom_site_label_3
_geom_angle
_geom_angle_site_symmetry_1
_geom_angle_site_symmetry_3
O2A Co1 O2A 153.4(3) 5_676 .
O2A Co1 N1 101.1(2) 5_676 5_676
O2A Co1 N1 94.66(16) . 5_676
O2A Co1 N1 94.66(16) 5_676 .
O2A Co1 N1 101.1(2) . .
N1 Co1 N1 106.86(15) 5_676 .
O2A Co1 O2B 15.67(19) 5_676 5_676
O2A Co1 O2B 140.6(2) . 5_676
N1 Co1 O2B 98.56(19) 5_676 5_676
N1 Co1 O2B 110.08(19) . 5_676
O2A Co1 O2B 140.6(2) 5_676 .
O2A Co1 O2B 15.67(19) . .
N1 Co1 O2B 110.08(19) 5_676 .
N1 Co1 O2B 98.56(19) . .
O2B Co1 O2B 131.2(3) 5_676 .
O2A Co1 O1B 74.81(18) 5_676 5_676
O2A Co1 O1B 85.6(2) . 5_676
N1 Co1 O1B 84.7(2) 5_676 5_676
N1 Co1 O1B 165.88(18) . 5_676
O2B Co1 O1B 59.14(19) 5_676 5_676
O2B Co1 O1B 84.5(2) . 5_676
O2A Co1 O1B 85.6(2) 5_676 .
O2A Co1 O1B 74.81(18) . .
N1 Co1 O1B 165.88(17) 5_676 .
N1 Co1 O1B 84.7(2) . .
O2B Co1 O1B 84.5(2) 5_676 .
O2B Co1 O1B 59.14(19) . .
O1B Co1 O1B 85.1(4) 5_676 .
O2A Co1 O1A 61.00(19) 5_676 5_676
O2A Co1 O1A 98.5(3) . 5_676
N1 Co1 O1A 88.5(2) 5_676 5_676
N1 Co1 O1A 153.8(2) . 5_676
O2B Co1 O1A 45.3(2) 5_676 5_676
O2B Co1 O1A 95.7(2) . 5_676
O1B Co1 O1A 13.82(16) 5_676 5_676
O1B Co1 O1A 83.87(13) . 5_676
O2A Co1 O1A 98.5(3) 5_676 .
O2A Co1 O1A 61.0(2) . .
N1 Co1 O1A 153.80(19) 5_676 .
N1 Co1 O1A 88.5(2) . .
O2B Co1 O1A 95.7(3) 5_676 .
O2B Co1 O1A 45.3(2) . .
O1B Co1 O1A 83.87(13) 5_676 .
O1B Co1 O1A 13.82(16) . .
O1A Co1 O1A 86.0(4) 5_676 .
O2A Co1 C21A 31.3(2) 5_676 5_676
O2A Co1 C21A 126.4(3) . 5_676
N1 Co1 C21A 95.72(16) 5_676 5_676
N1 Co1 C21A 125.3(2) . 5_676
O2B Co1 C21A 15.58(18) 5_676 5_676
O2B Co1 C21A 119.6(3) . 5_676
O1B Co1 C21A 43.6(2) 5_676 5_676
O1B Co1 C21A 83.5(2) . 5_676
O1A Co1 C21A 29.7(2) 5_676 5_676
O1A Co1 C21A 92.1(2) . 5_676
O2A Co1 C21A 126.4(3) 5_676 .
O2A Co1 C21A 31.3(2) . .
N1 Co1 C21A 125.3(2) 5_676 .
N1 Co1 C21A 95.72(16) . .
O2B Co1 C21A 119.6(3) 5_676 .
O2B Co1 C21A 15.58(18) . .
O1B Co1 C21A 83.5(2) 5_676 .
O1B Co1 C21A 43.6(2) . .
O1A Co1 C21A 92.1(2) 5_676 .
O1A Co1 C21A 29.7(2) . .
C21A Co1 C21A 110.8(3) 5_676 .
C5 N1 C1 116.0(3) . .
C5 N1 Co1 116.5(2) . .
C1 N1 Co1 125.8(2) . .
N1 C1 C2 124.3(3) . .
C1 C2 C3 118.7(3) . .
C5 C4 C3 120.3(3) . .
N2 C3 C4 117.5(3) . .
N2 C3 C2 125.6(3) . .
C4 C3 C2 116.9(3) . .
C9 C8 N2 118.0(3) . .
C9 C8 C7 117.7(4) . .
N2 C8 C7 124.3(3) . .
N1 C5 C4 123.7(3) . .
C8 C7 C6 117.7(4) . .
C3 N2 C8 131.5(3) . .
N3 C6 C7 124.5(4) . .
C10 N3 C6 115.9(4) . .
C10 C9 C8 119.5(4) . .
N3 C10 C9 124.8(4) . .
O1A C21A O2A 121.1(8) . .
O1A C21A C22A 122.7(8) . .
O2A C21A C22A 116.2(9) . .
O1A C21A Co1 67.7(4) . .
O2A C21A Co1 53.4(4) . .
C22A C21A Co1 169.6(6) . .
C22A C22A C21A 164.4(9) 4_557 .
C21A O1A Co1 82.5(5) . .
C21A O2A Co1 95.4(6) . .
O1B C21B O2B 120.5(8) . .
O1B C21B C22B 120.7(9) . .
O2B C21B C22B 118.7(7) . .
C22B C22B C21B 167.0(8) 4_557 .
C21B O1B Co1 87.8(6) . .
C21B O2B Co1 92.5(5) . .

loop_
_geom_bond_atom_site_label_1
_geom_bond_atom_site_label_2
_geom_bond_distance
_geom_bond_site_symmetry_2
Co1 O2A 2.009(7) 5_676
Co1 O2A 2.009(7) .
Co1 N1 2.062(3) 5_676
Co1 N1 2.062(3) .
Co1 O2B 2.150(7) 5_676
Co1 O2B 2.150(6) .
Co1 O1B 2.289(8) 5_676
Co1 O1B 2.289(8) .
Co1 O1A 2.326(8) 5_676
Co1 O1A 2.326(8) .
Co1 C21A 2.493(7) 5_676
Co1 C21A 2.493(7) .
N1 C5 1.345(4) .
N1 C1 1.347(4) .
C1 C2 1.386(4) .
C2 C3 1.401(4) .
C4 C5 1.370(4) .
C4 C3 1.392(4) .
C3 N2 1.376(4) .
C8 C9 1.386(5) .
C8 N2 1.392(4) .
C8 C7 1.399(5) .
C7 C6 1.403(5) .
C6 N3 1.342(5) .
N3 C10 1.323(5) .
C9 C10 1.378(5) .
C21A O1A 1.247(9) .
C21A O2A 1.299(8) .
C21A C22A 1.520(8) .
C22A C22A 0.865(10) 4_557
C21B O1B 1.232(9) .
C21B O2B 1.294(9) .
C21B C22B 1.527(9) .
C22B C22B 0.865(10) 4_557
